data_4508929
loop_
_publ_author_name
'Wen, Li-Li'
'Lu, Zhen-Da'
'Ren, Xiao-Ming'
'Duan, Chun-Ying'
'Meng, Qing-Jin'
'Gao, Song'

_publ_section_title
;
 Metal-Organic Coordination Polymers Containing Pyridine-2,3-dicarboxylic
 AcidN-Oxide (2,3-PDCO)
;
_journal_issue 1
_journal_name_full 'Crystal Growth &amp; Design'
_journal_page_first 227
_journal_paper_doi 10.1021/cg800329k
_journal_volume 9
_journal_year 2009
_chemical_absolute_configuration unk
_chemical_formula_moiety 'C21 H17 N5 O5 Zn, H2 O'
_chemical_formula_sum 'C21 H19 N5 O6 Zn'
_chemical_formula_weight 502.78
_chemical_name_systematic
; 
 ? 
;
_space_group_IT_number 4
_symmetry_cell_setting monoclinic
_symmetry_space_group_name_Hall 'P 2yb'
_symmetry_space_group_name_H-M 'P 1 21 1'
_atom_sites_solution_hydrogens geom
_atom_sites_solution_primary direct
_atom_sites_solution_secondary difmap
_audit_creation_method SHELXL-97
_cell_angle_alpha 90.00
_cell_angle_beta 104.022(2)
_cell_angle_gamma 90.00
_cell_formula_units_Z 2
_cell_length_a 8.4003(11)
_cell_length_b 10.9826(11)
_cell_length_c 11.3651(13)
_cell_measurement_reflns_used 1961
_cell_measurement_temperature 293(2)
_cell_measurement_theta_max 23.17
_cell_measurement_theta_min 2.62
_cell_volume 1017.3(2)
_computing_cell_refinement SMART
_computing_data_collection 'SMART (Bruker, 2000)'
_computing_data_reduction 'SAINT (Bruker, 2000)'
_computing_molecular_graphics SHELXTL
_computing_publication_material SHELXTL
_computing_structure_refinement SHELXTL
_computing_structure_solution 'SHELXTL (Bruker, 2000)'
_diffrn_ambient_temperature 293(2)
_diffrn_measured_fraction_theta_full 0.987
_diffrn_measured_fraction_theta_max 0.987
_diffrn_radiation_monochromator graphite
_diffrn_radiation_source 'fine-focus sealed tube'
_diffrn_radiation_type MoK\a
_diffrn_radiation_wavelength 0.71073
_diffrn_reflns_av_R_equivalents 0.0747
_diffrn_reflns_av_sigmaI/netI 0.0874
_diffrn_reflns_limit_h_max 10
_diffrn_reflns_limit_h_min -10
_diffrn_reflns_limit_k_max 7
_diffrn_reflns_limit_k_min -14
_diffrn_reflns_limit_l_max 13
_diffrn_reflns_limit_l_min -14
_diffrn_reflns_number 6209
_diffrn_reflns_theta_full 27.54
_diffrn_reflns_theta_max 27.54
_diffrn_reflns_theta_min 1.85
_exptl_absorpt_coefficient_mu 1.260
_exptl_absorpt_correction_T_max 0.86
_exptl_absorpt_correction_T_min 0.83
_exptl_absorpt_correction_type multi-scan
_exptl_absorpt_process_details 'SADABS(Bruker, 2000)'
_exptl_crystal_colour colouress
_exptl_crystal_density_diffrn 1.641
_exptl_crystal_density_method 'not measured'
_exptl_crystal_description plate
_exptl_crystal_F_000 516
_exptl_crystal_size_max 0.15
_exptl_crystal_size_mid 0.13
_exptl_crystal_size_min 0.12
_refine_diff_density_max 0.593
_refine_diff_density_min -0.623
_refine_diff_density_rms 0.100
_refine_ls_abs_structure_details 'Flack H D (1983), Acta Cryst. A39, 876-881'
_refine_ls_abs_structure_Flack -0.02(2)
_refine_ls_extinction_method none
_refine_ls_goodness_of_fit_ref 1.064
_refine_ls_hydrogen_treatment constr
_refine_ls_matrix_type full
_refine_ls_number_parameters 298
_refine_ls_number_reflns 3212
_refine_ls_number_restraints 1
_refine_ls_restrained_S_all 1.063
_refine_ls_R_factor_all 0.0607
_refine_ls_R_factor_gt 0.0461
_refine_ls_shift/su_max 0.022
_refine_ls_shift/su_mean 0.004
_refine_ls_structure_factor_coef Fsqd
_refine_ls_weighting_details 'calc w=1/[\s^2^(Fo^2^)+(0.0921P)^2^+0.0000P] where P=(Fo^2^+2Fc^2^)/3'
_refine_ls_weighting_scheme calc
_refine_ls_wR_factor_gt 0.1166
_refine_ls_wR_factor_ref 0.1610
_reflns_number_gt 2638
_reflns_number_total 3212
_reflns_threshold_expression >2sigma(I)
_cod_data_source_file cg800329ksup3.cif
_cod_data_source_block 1
_cod_depositor_comments
;
The following automatic conversions were performed:

'_symmetry_cell_setting' value 'Monoclinic' changed to 'monoclinic'
according to /home/saulius/struct/CIF-dictionaries/cif_core.dic
dictionary named 'cif_core.dic' version 2.4.2 from
2011-04-26.

'_exptl_absorpt_correction_type' value 'Multi-scan'
changed to 'multi-scan' according to
/home/saulius/struct/CIF-dictionaries/cif_core.dic dictionary named
'cif_core.dic' version 2.4.2 from 2011-04-26.

Automatic conversion script
Id: cif_fix_values 1891 2012-01-12 08:04:46Z andrius 
;
_cod_original_sg_symbol_H-M P21
_cod_database_code 4508929

loop_
_symmetry_equiv_pos_as_xyz
'x, y, z'
'-x, y+1/2, -z'

loop_
_atom_site_label
_atom_site_type_symbol
_atom_site_fract_x
_atom_site_fract_y
_atom_site_fract_z
_atom_site_U_iso_or_equiv
_atom_site_adp_type
_atom_site_occupancy
_atom_site_symmetry_multiplicity
_atom_site_calc_flag
_atom_site_refinement_flags
Zn1 Zn 0.21230(7) 0.34509(8) 0.76878(6) 0.0241(2) Uani 1 1 d .
C1 C 0.5316(9) 0.1087(8) 0.9558(7) 0.0319(17) Uani 1 1 d .
H1 H 0.4567 0.0751 0.9949 0.038 Uiso 1 1 calc R
C2 C 0.6692(9) 0.0425(8) 0.9444(8) 0.0372(18) Uani 1 1 d .
H2 H 0.6830 -0.0380 0.9703 0.045 Uiso 1 1 calc R
C3 C 0.7843(8) 0.0983(7) 0.8940(7) 0.0287(16) Uani 1 1 d .
H3 H 0.8785 0.0562 0.8891 0.034 Uiso 1 1 calc R
C4 C 0.7603(8) 0.2178(7) 0.8503(6) 0.0235(14) Uani 1 1 d .
C5 C 0.6169(8) 0.2798(7) 0.8601(6) 0.0223(15) Uani 1 1 d .
C6 C 0.8764(8) 0.2749(7) 0.7847(6) 0.0247(14) Uani 1 1 d .
C7 C 0.5771(9) 0.4072(7) 0.8147(7) 0.0241(16) Uani 1 1 d .
C8 C 0.2314(9) 0.6263(9) 0.7586(8) 0.042(2) Uani 1 1 d .
H8 H 0.3330 0.6263 0.7395 0.051 Uiso 1 1 calc R
C9 C 0.1559(10) 0.7219(9) 0.7803(9) 0.043(2) Uani 1 1 d .
H9 H 0.1908 0.8019 0.7771 0.051 Uiso 1 1 calc R
C10 C 0.0096(8) 0.5616(7) 0.7985(7) 0.0288(16) Uani 1 1 d .
H10 H -0.0733 0.5108 0.8110 0.035 Uiso 1 1 calc R
C11 C -0.1145(9) 0.7581(8) 0.8469(7) 0.0377(18) Uani 1 1 d .
H11A H -0.0599 0.8191 0.9043 0.045 Uiso 1 1 calc R
H11B H -0.1773 0.7063 0.8881 0.045 Uiso 1 1 calc R
C12 C -0.2327(8) 0.8220(7) 0.7411(6) 0.0305(19) Uani 1 1 d .
C13 C -0.1809(9) 0.8927(9) 0.6589(7) 0.044(2) Uani 1 1 d .
H13 H -0.0699 0.8952 0.6599 0.053 Uiso 1 1 calc R
C14 C -0.2933(9) 0.9618(9) 0.5728(8) 0.043(2) Uani 1 1 d .
H14 H -0.2557 1.0134 0.5206 0.052 Uiso 1 1 calc R
C15 C -0.4608(9) 0.9530(7) 0.5655(6) 0.0272(16) Uani 1 1 d .
C16 C -0.5086(9) 0.8769(9) 0.6469(8) 0.049(3) Uani 1 1 d .
H16 H -0.6202 0.8696 0.6424 0.059 Uiso 1 1 calc R
C17 C -0.4015(9) 0.8111(8) 0.7344(8) 0.046(2) Uani 1 1 d .
H17 H -0.4394 0.7607 0.7875 0.055 Uiso 1 1 calc R
C18 C -0.5778(9) 1.0246(8) 0.4713(7) 0.0313(17) Uani 1 1 d .
H18A H -0.6509 0.9560 0.4579 0.038 Uiso 1 1 d R
H18 H -0.5784 1.0253 0.3894 0.038 Uiso 1 1 d R
C19 C -0.6616(8) 1.1881(7) 0.5963(6) 0.0265(15) Uani 1 1 d .
H19 H -0.5587 1.2247 0.6175 0.032 Uiso 1 1 calc R
N4 N -0.7929(7) 1.2264(6) 0.6352(6) 0.0304(14) Uani 1 1 d .
C21 C -0.8587(9) 1.0618(8) 0.5147(8) 0.0391(19) Uani 1 1 d .
H21 H -0.9166 0.9979 0.4702 0.047 Uiso 1 1 calc R
N1 N 0.1420(7) 0.5243(6) 0.7673(6) 0.0292(13) Uani 1 1 d .
N2 N 0.0108(7) 0.6836(6) 0.8098(6) 0.0290(14) Uani 1 1 d .
N3 N -0.6971(7) 1.0930(6) 0.5248(5) 0.0274(13) Uani 1 1 d .
C20 C -0.9145(9) 1.1433(8) 0.5824(7) 0.0363(19) Uani 1 1 d .
H20 H -1.0209 1.1443 0.5930 0.044 Uiso 1 1 calc R
N5 N 0.5092(6) 0.2225(6) 0.9090(5) 0.0231(12) Uani 1 1 d .
O1 O 0.3720(5) 0.2815(5) 0.9238(4) 0.0319(12) Uani 1 1 d .
O2 O 0.4458(6) 0.4192(5) 0.7348(5) 0.0306(12) Uani 1 1 d .
O3 O 0.6779(6) 0.4877(5) 0.8602(5) 0.0347(12) Uani 1 1 d .
O4 O 0.8200(6) 0.3191(5) 0.6843(4) 0.0347(14) Uani 1 1 d .
O5 O 1.0290(5) 0.2691(6) 0.8395(5) 0.0358(13) Uani 1 1 d .
O7 O 0.8442(8) 0.5060(8) 0.1098(7) 0.065(2) Uani 1 1 d .
H7A H 0.8274 0.5789 0.0846 0.097 Uiso 1 1 d R
H7C H 0.8106 0.4572 0.0511 0.097 Uiso 1 1 d R

loop_
_atom_site_aniso_label
_atom_site_aniso_U_11
_atom_site_aniso_U_22
_atom_site_aniso_U_33
_atom_site_aniso_U_23
_atom_site_aniso_U_13
_atom_site_aniso_U_12
Zn1 0.0181(3) 0.0239(4) 0.0314(4) -0.0002(4) 0.0080(2) 0.0027(4)
C1 0.026(3) 0.032(4) 0.042(4) 0.009(4) 0.017(3) -0.002(3)
C2 0.034(4) 0.033(5) 0.044(4) 0.006(4) 0.006(3) 0.004(4)
C3 0.022(3) 0.022(4) 0.044(4) 0.004(3) 0.011(3) 0.006(3)
C4 0.014(3) 0.031(4) 0.028(3) -0.002(3) 0.010(3) 0.005(3)
C5 0.016(3) 0.027(4) 0.026(4) -0.005(3) 0.009(3) 0.000(3)
C6 0.020(3) 0.021(4) 0.035(4) 0.003(3) 0.011(3) 0.003(3)
C7 0.022(4) 0.023(4) 0.033(4) -0.004(3) 0.017(3) 0.007(3)
C8 0.020(3) 0.040(5) 0.065(6) 0.001(4) 0.006(4) 0.000(3)
C9 0.025(4) 0.031(4) 0.071(6) 0.000(4) 0.009(4) -0.002(3)
C10 0.020(3) 0.028(4) 0.038(4) 0.004(3) 0.005(3) 0.002(3)
C11 0.032(4) 0.031(5) 0.048(5) 0.003(4) 0.006(3) 0.008(4)
C12 0.027(3) 0.026(6) 0.039(4) 0.006(3) 0.009(3) 0.002(3)
C13 0.021(3) 0.061(6) 0.049(5) 0.010(4) 0.005(3) 0.005(4)
C14 0.030(4) 0.052(6) 0.045(5) 0.017(4) 0.003(3) -0.007(4)
C15 0.029(3) 0.028(4) 0.027(3) -0.014(3) 0.011(3) 0.006(3)
C16 0.019(3) 0.055(7) 0.073(6) 0.014(5) 0.010(3) 0.004(3)
C17 0.028(4) 0.049(7) 0.061(5) 0.012(4) 0.013(3) 0.004(4)
C18 0.033(4) 0.036(4) 0.027(4) -0.010(3) 0.012(3) 0.012(3)
C19 0.023(3) 0.024(4) 0.033(4) -0.003(3) 0.007(3) 0.002(3)
N4 0.022(3) 0.033(4) 0.037(3) -0.003(3) 0.008(2) 0.006(3)
C21 0.027(4) 0.046(5) 0.041(4) -0.008(4) 0.001(3) -0.008(4)
N1 0.018(3) 0.027(3) 0.041(3) 0.010(3) 0.003(2) 0.000(3)
N2 0.021(3) 0.026(3) 0.041(3) 0.003(3) 0.010(3) 0.003(3)
N3 0.022(3) 0.029(3) 0.032(3) -0.004(3) 0.010(2) 0.006(3)
C20 0.025(4) 0.046(5) 0.039(4) -0.010(4) 0.012(3) -0.003(4)
N5 0.020(3) 0.027(3) 0.026(3) -0.002(2) 0.012(2) 0.004(2)
O1 0.014(2) 0.050(3) 0.036(3) 0.003(2) 0.0137(18) 0.006(2)
O2 0.017(2) 0.034(3) 0.040(3) 0.006(2) 0.005(2) 0.003(2)
O3 0.027(3) 0.029(3) 0.050(3) -0.003(3) 0.012(2) -0.010(2)
O4 0.030(2) 0.039(4) 0.037(2) 0.012(3) 0.0106(19) 0.005(2)
O5 0.015(2) 0.049(4) 0.044(3) 0.006(3) 0.010(2) 0.002(2)
O7 0.048(4) 0.057(5) 0.083(5) 0.009(4) 0.004(3) 0.002(4)

loop_
_atom_type_symbol
_atom_type_description
_atom_type_scat_dispersion_real
_atom_type_scat_dispersion_imag
_atom_type_scat_source
C C 0.0033 0.0016 'International Tables Vol C Tables 4.2.6.8 and 6.1.1.4'
H H 0.0000 0.0000 'International Tables Vol C Tables 4.2.6.8 and 6.1.1.4'
N N 0.0061 0.0033 'International Tables Vol C Tables 4.2.6.8 and 6.1.1.4'
O O 0.0106 0.0060 'International Tables Vol C Tables 4.2.6.8 and 6.1.1.4'
Zn Zn 0.2839 1.4301 'International Tables Vol C Tables 4.2.6.8 and 6.1.1.4'

loop_
_geom_angle_atom_site_label_1
_geom_angle_atom_site_label_2
_geom_angle_atom_site_label_3
_geom_angle
_geom_angle_site_symmetry_1
_geom_angle_site_symmetry_3
N4 Zn1 N1 131.8(3) 1_645 .
N4 Zn1 O1 108.6(2) 1_645 .
N1 Zn1 O1 117.3(2) . .
N4 Zn1 O5 98.7(2) 1_645 1_455
N1 Zn1 O5 98.6(2) . 1_455
O1 Zn1 O5 85.60(19) . 1_455
N4 Zn1 O2 88.0(2) 1_645 .
N1 Zn1 O2 85.0(2) . .
O1 Zn1 O2 81.65(18) . .
O5 Zn1 O2 166.97(19) 1_455 .
N5 C1 C2 118.8(7) . .
N5 C1 H1 120.6 . .
C2 C1 H1 120.6 . .
C3 C2 C1 119.1(7) . .
C3 C2 H2 120.5 . .
C1 C2 H2 120.5 . .
C2 C3 C4 120.5(7) . .
C2 C3 H3 119.7 . .
C4 C3 H3 119.7 . .
C3 C4 C5 118.4(6) . .
C3 C4 C6 120.9(6) . .
C5 C4 C6 120.5(7) . .
N5 C5 C4 119.0(7) . .
N5 C5 C7 117.9(6) . .
C4 C5 C7 123.1(7) . .
O4 C6 O5 126.0(6) . .
O4 C6 C4 118.5(6) . .
O5 C6 C4 115.5(6) . .
O3 C7 O2 128.0(8) . .
O3 C7 C5 116.5(6) . .
O2 C7 C5 115.5(6) . .
C9 C8 N1 110.6(7) . .
C9 C8 H8 124.7 . .
N1 C8 H8 124.7 . .
C8 C9 N2 107.4(8) . .
C8 C9 H9 126.3 . .
N2 C9 H9 126.3 . .
N1 C10 N2 110.5(7) . .
N1 C10 H10 124.8 . .
N2 C10 H10 124.8 . .
N2 C11 C12 113.7(6) . .
N2 C11 H11A 108.8 . .
C12 C11 H11A 108.8 . .
N2 C11 H11B 108.8 . .
C12 C11 H11B 108.8 . .
H11A C11 H11B 107.7 . .
C13 C12 C17 119.8(7) . .
C13 C12 C11 123.0(6) . .
C17 C12 C11 117.1(6) . .
C12 C13 C14 120.8(7) . .
C12 C13 H13 119.6 . .
C14 C13 H13 119.6 . .
C15 C14 C13 120.2(8) . .
C15 C14 H14 119.9 . .
C13 C14 H14 119.9 . .
C16 C15 C14 117.2(7) . .
C16 C15 C18 123.7(7) . .
C14 C15 C18 119.2(7) . .
C17 C16 C15 124.0(7) . .
C17 C16 H16 118.0 . .
C15 C16 H16 118.0 . .
C16 C17 C12 118.0(8) . .
C16 C17 H17 121.0 . .
C12 C17 H17 121.0 . .
C15 C18 N3 111.3(5) . .
C15 C18 H18A 89.1 . .
N3 C18 H18A 89.6 . .
C15 C18 H18 124.5 . .
N3 C18 H18 124.2 . .
H18A C18 H18 90.0 . .
N3 C19 N4 111.6(6) . .
N3 C19 H19 124.2 . .
N4 C19 H19 124.2 . .
C19 N4 C20 103.1(6) . .
C19 N4 Zn1 125.7(5) . 1_465
C20 N4 Zn1 129.4(4) . 1_465
C20 C21 N3 105.2(7) . .
C20 C21 H21 127.4 . .
N3 C21 H21 127.4 . .
C10 N1 C8 106.3(7) . .
C10 N1 Zn1 123.9(5) . .
C8 N1 Zn1 128.6(5) . .
C10 N2 C9 105.2(6) . .
C10 N2 C11 126.3(7) . .
C9 N2 C11 128.6(7) . .
C19 N3 C21 108.7(6) . .
C19 N3 C18 125.3(6) . .
C21 N3 C18 125.8(7) . .
C21 C20 N4 111.3(6) . .
C21 C20 H20 124.3 . .
N4 C20 H20 124.3 . .
C5 N5 C1 123.9(6) . .
C5 N5 O1 120.4(6) . .
C1 N5 O1 115.5(5) . .
N5 O1 Zn1 116.6(4) . .
C7 O2 Zn1 119.3(5) . .
C6 O5 Zn1 122.6(5) . 1_655
H7A O7 H7C 109.5 . .

loop_
_geom_bond_atom_site_label_1
_geom_bond_atom_site_label_2
_geom_bond_distance
_geom_bond_site_symmetry_2
Zn1 N4 1.994(6) 1_645
Zn1 N1 2.054(7) .
Zn1 O1 2.061(5) .
Zn1 O5 2.077(5) 1_455
Zn1 O2 2.242(5) .
C1 N5 1.354(10) .
C1 C2 1.398(11) .
C1 H1 0.9300 .
C2 C3 1.380(11) .
C2 H2 0.9300 .
C3 C4 1.401(11) .
C3 H3 0.9300 .
C4 C5 1.411(9) .
C4 C6 1.501(9) .
C5 N5 1.329(9) .
C5 C7 1.500(10) .
C6 O4 1.224(8) .
C6 O5 1.284(8) .
C7 O3 1.247(9) .
C7 O2 1.254(9) .
C8 C9 1.281(13) .
C8 N1 1.365(11) .
C8 H8 0.9300 .
C9 N2 1.405(10) .
C9 H9 0.9300 .
C10 N1 1.311(9) .
C10 N2 1.346(10) .
C10 H10 0.9300 .
C11 N2 1.473(9) .
C11 C12 1.532(10) .
C11 H11A 0.9700 .
C11 H11B 0.9700 .
C12 C13 1.363(11) .
C12 C17 1.406(10) .
C13 C14 1.406(11) .
C13 H13 0.9300 .
C14 C15 1.393(11) .
C14 H14 0.9300 .
C15 C16 1.377(11) .
C15 C18 1.490(11) .
C16 C17 1.374(12) .
C16 H16 0.9300 .
C17 H17 0.9300 .
C18 N3 1.494(8) .
C18 H18A 0.9601 .
C18 H18 0.9300 .
C19 N3 1.313(10) .
C19 N4 1.351(9) .
C19 H19 0.9300 .
N4 C20 1.392(10) .
N4 Zn1 1.994(6) 1_465
C21 C20 1.337(11) .
C21 N3 1.378(10) .
C21 H21 0.9300 .
C20 H20 0.9300 .
N5 O1 1.368(7) .
O5 Zn1 2.077(5) 1_655
O7 H7A 0.8500 .
O7 H7C 0.8500 .
